data_2016782
loop_
_publ_author_name
'Dordevi\'c, Tamara'
'\<Sutovi\'c, Sabina'
'Stojanovi\'c, Jovica'
'Karanovi\'c, Ljiljana'

_publ_section_title
;
 Sr, Ba and Cd arsenates with the apatite-type structure
;
_journal_coeditor_code SQ3149
_journal_issue 9
_journal_name_full 'Acta Crystallographica Section C'
_journal_page_first i82
_journal_page_last i86
_journal_paper_doi 10.1107/S0108270108023457
_journal_volume 64
_journal_year 2008
_chemical_formula_iupac 'Sr5 (As O4)3 F'
_chemical_formula_moiety '3(As O4) , F , 5Sr'
_chemical_formula_structural 'Sr5 (As O4)3 F'
_chemical_formula_sum 'As3 F O12 Sr5'
_chemical_formula_weight 873.86
_chemical_name_common
;
Strontium fluorarsenate
;
_chemical_name_systematic
;
strontium arsenate fluoride
;
_space_group_IT_number 176
_symmetry_cell_setting hexagonal
_symmetry_space_group_name_Hall '-P 6c'
_symmetry_space_group_name_H-M 'P 63/m'
_atom_sites_solution_primary direct
_atom_sites_solution_secondary difmap
_audit_creation_method SHELXL97
_cell_angle_alpha 90.00
_cell_angle_beta 90.00
_cell_angle_gamma 120.00
_cell_formula_units_Z 2
_cell_length_a 9.9900(10)
_cell_length_b 9.9900(10)
_cell_length_c 7.3950(10)
_cell_measurement_reflns_used 3683
_cell_measurement_temperature 294(2)
_cell_measurement_theta_max 30.02
_cell_measurement_theta_min 1.017
_cell_volume 639.15(13)
_computing_cell_refinement 'SCALEPACK (Otwinowski & Minor, 1997)'
_computing_data_collection 'COLLECT (Nonius, 2002)'
_computing_data_reduction 'DENZO-SMN (Otwinowski & Minor, 1997)'
_computing_molecular_graphics 'ATOMS (Dowty, 2000)'
_computing_publication_material 'publCIF (Westrip, 2008)'
_computing_structure_refinement
;
<i>WinGX</i> (Farrugia, 1999) and SHELXL97 (Sheldrick, 2008)
;
_computing_structure_solution 'SIR97 (Altomare <i>et al.</i>, 1999)'
_diffrn_ambient_temperature 294(2)
_diffrn_measured_fraction_theta_full 1.000
_diffrn_measured_fraction_theta_max 1.000
_diffrn_measurement_device_type 'Nonius KappaCCD'
_diffrn_measurement_method '\f and \w'
_diffrn_radiation_monochromator graphite
_diffrn_radiation_source 'fine-focus sealed X-ray tube'
_diffrn_radiation_type MoK\a
_diffrn_radiation_wavelength 0.71073
_diffrn_reflns_av_R_equivalents 0.0356
_diffrn_reflns_av_sigmaI/netI 0.0140
_diffrn_reflns_limit_h_max 12
_diffrn_reflns_limit_h_min -12
_diffrn_reflns_limit_k_max 12
_diffrn_reflns_limit_k_min -12
_diffrn_reflns_limit_l_max 9
_diffrn_reflns_limit_l_min -9
_diffrn_reflns_number 4782
_diffrn_reflns_theta_full 25.64
_diffrn_reflns_theta_max 25.64
_diffrn_reflns_theta_min 2.35
_exptl_absorpt_coefficient_mu 28.507
_exptl_absorpt_correction_T_max 0.567
_exptl_absorpt_correction_T_min 0.263
_exptl_absorpt_correction_type multi-scan
_exptl_absorpt_process_details
;
(Software?; Otwinowski & Minor, 1997; Otwinowski <i>et al.</i>,
2003)
;
_exptl_crystal_colour colourless
_exptl_crystal_density_diffrn 4.545
_exptl_crystal_density_method 'not measured'
_exptl_crystal_description prismatic
_exptl_crystal_F_000 788
_exptl_crystal_size_max 0.09
_exptl_crystal_size_mid 0.04
_exptl_crystal_size_min 0.02
_refine_diff_density_max 0.589
_refine_diff_density_min -0.534
_refine_ls_extinction_coef 0.0023(3)
_refine_ls_extinction_expression Fc^*^=kFc[1+0.001xFc^2^\l^3^/sin(2\q)]^-1/4^
_refine_ls_extinction_method 'SHELXL97 (Sheldrick, 2008)'
_refine_ls_goodness_of_fit_ref 1.224
_refine_ls_matrix_type full
_refine_ls_number_parameters 40
_refine_ls_number_reflns 438
_refine_ls_number_restraints 0
_refine_ls_restrained_S_all 1.224
_refine_ls_R_factor_all 0.0177
_refine_ls_R_factor_gt 0.0165
_refine_ls_shift/su_max 0.000
_refine_ls_shift/su_mean 0.000
_refine_ls_structure_factor_coef Fsqd
_refine_ls_weighting_details 'calc w = 1/[\s^2^(Fo^2^)+(0.0152P)^2^+1.2009P] where P=(Fo^2^+2Fc^2^)/3'
_refine_ls_weighting_scheme calc
_refine_ls_wR_factor_gt 0.0366
_refine_ls_wR_factor_ref 0.0371
_reflns_number_gt 421
_reflns_number_total 438
_reflns_threshold_expression I>2\s(I)
_cod_data_source_file sq3149.cif
_cod_data_source_block I
_cod_database_code 2016782
_cod_database_fobs_code 2016782

loop_
_symmetry_equiv_pos_as_xyz
'x, y, z'
'-x, -y, z+1/2'
'-y, x-y, z'
'y, -x+y, z+1/2'
'-x+y, -x, z'
'x-y, x, z+1/2'
'-x, -y, -z'
'x, y, -z-1/2'
'y, -x+y, -z'
'-y, x-y, -z-1/2'
'x-y, x, -z'
'-x+y, -x, -z-1/2'

loop_
_atom_site_type_symbol
_atom_site_label
_atom_site_fract_x
_atom_site_fract_y
_atom_site_fract_z
_atom_site_U_iso_or_equiv
_atom_site_adp_type
_atom_site_calc_flag
_atom_site_refinement_flags
_atom_site_occupancy
Sr Sr1 0.3333 0.6667 0.00132(7) 0.01060(17) Uani d S 1
Sr Sr2 0.23777(5) 0.98886(5) 0.2500 0.01059(15) Uani d S 1
As As1 0.40023(5) 0.37000(5) 0.2500 0.00793(16) Uani d S 1
O O1 0.3236(4) 0.4861(4) 0.2500 0.0138(7) Uani d S 1
O O2 0.5940(4) 0.4701(4) 0.2500 0.0159(7) Uani d S 1
O O3 0.3438(3) 0.2541(3) 0.0688(3) 0.0202(6) Uani d . 1
F F1 0.0000 0.0000 0.2500 0.0387(16) Uani d S 1

loop_
_atom_site_aniso_label
_atom_site_aniso_U_11
_atom_site_aniso_U_22
_atom_site_aniso_U_33
_atom_site_aniso_U_12
_atom_site_aniso_U_13
_atom_site_aniso_U_23
Sr1 0.0126(2) 0.0126(2) 0.0067(3) 0.00628(10) 0.000 0.000
Sr2 0.0121(2) 0.0095(2) 0.0096(2) 0.00497(18) 0.000 0.000
As1 0.0086(3) 0.0081(2) 0.0077(2) 0.00463(18) 0.000 0.000
O1 0.0193(17) 0.0125(16) 0.0158(17) 0.0124(14) 0.000 0.000
O2 0.0090(16) 0.0115(16) 0.0262(19) 0.0043(14) 0.000 0.000
O3 0.0365(15) 0.0164(12) 0.0127(12) 0.0170(11) -0.0120(11) -0.0074(10)
F1 0.0163(17) 0.0163(17) 0.083(5) 0.0082(8) 0.000 0.000

loop_
_atom_type_symbol
_atom_type_description
_atom_type_scat_dispersion_real
_atom_type_scat_dispersion_imag
_atom_type_scat_source
Sr Sr -1.5307 3.2498 'International Tables Vol C Tables 4.2.6.8 and 6.1.1.4'
As As 0.0499 2.0058 'International Tables Vol C Tables 4.2.6.8 and 6.1.1.4'
O O 0.0106 0.0060 'International Tables Vol C Tables 4.2.6.8 and 6.1.1.4'
F F 0.0171 0.0103 'International Tables Vol C Tables 4.2.6.8 and 6.1.1.4'

loop_
_geom_angle_atom_site_label_1
_geom_angle_atom_site_label_2
_geom_angle_atom_site_label_3
_geom_angle_site_symmetry_1
_geom_angle_site_symmetry_3
_geom_angle
O1 Sr1 O1 5_565 3_665 73.48(8)
O1 Sr1 O1 5_565 . 73.48(8)
O1 Sr1 O1 3_665 . 73.48(8)
O1 Sr1 O2 5_565 11 93.76(7)
O1 Sr1 O2 3_665 11 154.24(10)
O1 Sr1 O2 . 11 125.12(9)
O1 Sr1 O2 5_565 9_565 125.12(9)
O1 Sr1 O2 3_665 9_565 93.76(7)
O1 Sr1 O2 . 9_565 154.24(10)
O2 Sr1 O2 11 9_565 75.09(8)
O1 Sr1 O2 5_565 7_665 154.24(10)
O1 Sr1 O2 3_665 7_665 125.12(9)
O1 Sr1 O2 . 7_665 93.76(7)
O2 Sr1 O2 11 7_665 75.09(8)
O2 Sr1 O2 9_565 7_665 75.09(8)
O1 Sr1 O3 5_565 9_565 68.56(8)
O1 Sr1 O3 3_665 9_565 88.08(9)
O1 Sr1 O3 . 9_565 141.19(8)
O2 Sr1 O3 11 9_565 66.28(8)
O2 Sr1 O3 9_565 9_565 57.64(8)
O2 Sr1 O3 7_665 9_565 124.33(7)
O1 Sr1 O3 5_565 11 88.08(9)
O1 Sr1 O3 3_665 11 141.19(8)
O1 Sr1 O3 . 11 68.56(8)
O2 Sr1 O3 11 11 57.64(8)
O2 Sr1 O3 9_565 11 124.33(7)
O2 Sr1 O3 7_665 11 66.28(8)
O3 Sr1 O3 9_565 11 117.00(3)
O1 Sr1 O3 5_565 7_665 141.19(8)
O1 Sr1 O3 3_665 7_665 68.56(8)
O1 Sr1 O3 . 7_665 88.08(9)
O2 Sr1 O3 11 7_665 124.33(7)
O2 Sr1 O3 9_565 7_665 66.28(8)
O2 Sr1 O3 7_665 7_665 57.64(8)
O3 Sr1 O3 9_565 7_665 117.00(3)
O3 Sr1 O3 11 7_665 117.00(3)
O1 Sr1 As1 5_565 11 94.19(6)
O1 Sr1 As1 3_665 11 166.40(5)
O1 Sr1 As1 . 11 97.83(7)
O2 Sr1 As1 11 11 28.58(7)
O2 Sr1 As1 9_565 11 98.16(6)
O2 Sr1 As1 7_665 11 64.87(7)
O3 Sr1 As1 9_565 11 92.77(5)
O3 Sr1 As1 11 11 29.37(5)
O3 Sr1 As1 7_665 11 122.47(5)
O1 Sr1 As1 5_565 9_565 97.83(7)
O1 Sr1 As1 3_665 9_565 94.19(6)
O1 Sr1 As1 . 9_565 166.40(5)
O2 Sr1 As1 11 9_565 64.87(7)
O2 Sr1 As1 9_565 9_565 28.58(7)
O2 Sr1 As1 7_665 9_565 98.16(6)
O3 Sr1 As1 9_565 9_565 29.37(5)
O3 Sr1 As1 11 9_565 122.47(5)
O3 Sr1 As1 7_665 9_565 92.77(5)
As1 Sr1 As1 11 9_565 93.164(13)
O1 Sr1 As1 5_565 7_665 166.40(5)
O1 Sr1 As1 3_665 7_665 97.83(7)
O1 Sr1 As1 . 7_665 94.19(6)
O2 Sr1 As1 11 7_665 98.16(6)
O2 Sr1 As1 9_565 7_665 64.87(7)
O2 Sr1 As1 7_665 7_665 28.58(7)
O3 Sr1 As1 9_565 7_665 122.47(5)
O3 Sr1 As1 11 7_665 92.77(5)
O3 Sr1 As1 7_665 7_665 29.37(5)
As1 Sr1 As1 11 7_665 93.164(13)
As1 Sr1 As1 9_565 7_665 93.164(13)
F1 Sr2 O3 1_565 4_565 103.38(6)
F1 Sr2 O3 1_565 9_565 103.38(6)
O3 Sr2 O3 4_565 9_565 139.15(12)
F1 Sr2 O2 1_565 3_665 150.23(7)
O3 Sr2 O2 4_565 3_665 85.91(6)
O3 Sr2 O2 9_565 3_665 85.91(6)
F1 Sr2 O3 1_565 8_566 82.33(6)
O3 Sr2 O3 4_565 8_566 77.52(5)
O3 Sr2 O3 9_565 8_566 136.41(9)
O2 Sr2 O3 3_665 8_566 72.03(8)
F1 Sr2 O3 1_565 1_565 82.33(6)
O3 Sr2 O3 4_565 1_565 136.41(9)
O3 Sr2 O3 9_565 1_565 77.52(5)
O2 Sr2 O3 3_665 1_565 72.03(8)
O3 Sr2 O3 8_566 1_565 60.24(10)
F1 Sr2 O1 1_565 5_565 108.94(6)
O3 Sr2 O1 4_565 5_565 71.21(6)
O3 Sr2 O1 9_565 5_565 71.20(6)
O2 Sr2 O1 3_665 5_565 100.83(10)
O3 Sr2 O1 8_566 5_565 148.39(6)
O3 Sr2 O1 1_565 5_565 148.39(6)
F1 Sr2 As1 1_565 1_565 82.863(13)
O3 Sr2 As1 4_565 1_565 106.73(6)
O3 Sr2 As1 9_565 1_565 106.73(6)
O2 Sr2 As1 3_665 1_565 67.37(7)
O3 Sr2 As1 8_566 1_565 30.16(5)
O3 Sr2 As1 1_565 1_565 30.16(5)
O1 Sr2 As1 5_565 1_565 168.20(6)
F1 Sr2 As1 1_565 5_565 79.973(13)
O3 Sr2 As1 4_565 5_565 77.47(5)
O3 Sr2 As1 9_565 5_565 77.47(5)
O2 Sr2 As1 3_665 5_565 129.79(7)
O3 Sr2 As1 8_566 5_565 144.92(5)
O3 Sr2 As1 1_565 5_565 144.92(5)
O1 Sr2 As1 5_565 5_565 28.97(6)
As1 Sr2 As1 1_565 5_565 162.836(17)
F1 Sr2 As1 1_565 3_665 172.224(18)
O3 Sr2 As1 4_565 3_665 78.81(6)
O3 Sr2 As1 9_565 3_665 78.81(6)
O2 Sr2 As1 3_665 3_665 21.99(7)
O3 Sr2 As1 8_566 3_665 90.95(6)
O3 Sr2 As1 1_565 3_665 90.95(6)
O1 Sr2 As1 5_565 3_665 78.84(6)
As1 Sr2 As1 1_565 3_665 89.361(17)
As1 Sr2 As1 5_565 3_665 107.803(17)
F1 Sr2 Sr1 1_565 . 129.401(12)
O3 Sr2 Sr1 4_565 . 95.50(6)
O3 Sr2 Sr1 9_565 . 43.72(6)
O2 Sr2 Sr1 3_665 . 76.44(6)
O3 Sr2 Sr1 8_566 . 148.06(6)
O3 Sr2 Sr1 1_565 . 114.22(5)
O1 Sr2 Sr1 5_565 . 36.01(4)
As1 Sr2 Sr1 1_565 . 135.346(12)
As1 Sr2 Sr1 5_565 . 58.857(9)
As1 Sr2 Sr1 3_665 . 57.136(8)
F1 Sr2 Sr1 1_565 8_556 129.401(12)
O3 Sr2 Sr1 4_565 8_556 43.72(6)
O3 Sr2 Sr1 9_565 8_556 95.50(6)
O2 Sr2 Sr1 3_665 8_556 76.44(6)
O3 Sr2 Sr1 8_566 8_556 114.22(5)
O3 Sr2 Sr1 1_565 8_556 148.06(6)
O1 Sr2 Sr1 5_565 8_556 36.01(4)
As1 Sr2 Sr1 1_565 8_556 135.346(12)
As1 Sr2 Sr1 5_565 8_556 58.857(9)
As1 Sr2 Sr1 3_665 8_556 57.136(8)
Sr1 Sr2 Sr1 . 8_556 51.798(16)
O3 As1 O3 . 8_556 106.40(17)
O3 As1 O2 . . 107.56(11)
O3 As1 O2 8_556 . 107.56(11)
O3 As1 O1 . . 111.44(10)
O3 As1 O1 8_556 . 111.44(10)
O2 As1 O1 . . 112.15(16)
O3 As1 Sr2 . 1_545 53.30(8)
O3 As1 Sr2 8_556 1_545 53.30(8)
O2 As1 Sr2 . 1_545 116.24(11)
O1 As1 Sr2 . 1_545 131.61(11)
O3 As1 Sr1 . 2_665 111.89(8)
O3 As1 Sr1 8_556 2_665 60.05(9)
O2 As1 Sr1 . 2_665 48.27(8)
O1 As1 Sr1 . 2_665 136.35(7)
Sr2 As1 Sr1 1_545 2_665 80.599(11)
O3 As1 Sr1 . 7_665 60.05(9)
O3 As1 Sr1 8_556 7_665 111.89(8)
O2 As1 Sr1 . 7_665 48.27(8)
O1 As1 Sr1 . 7_665 136.35(7)
Sr2 As1 Sr1 1_545 7_665 80.599(11)
Sr1 As1 Sr1 2_665 7_665 65.988(19)
O3 As1 Sr2 . 3_665 80.01(9)
O3 As1 Sr2 8_556 3_665 80.01(9)
O2 As1 Sr2 . 3_665 166.59(11)
O1 As1 Sr2 . 3_665 54.44(11)
Sr2 As1 Sr2 1_545 3_665 77.164(17)
Sr1 As1 Sr2 2_665 3_665 139.980(11)
Sr1 As1 Sr2 7_665 3_665 139.980(12)
O3 As1 Sr2 . 5_565 122.77(9)
O3 As1 Sr2 8_556 5_565 122.77(9)
O1 As1 Sr2 . 5_565 77.76(11)
Sr2 As1 Sr2 1_545 5_565 150.639(17)
Sr1 As1 Sr2 2_665 5_565 74.871(10)
Sr1 As1 Sr2 7_665 5_565 74.871(10)
Sr2 As1 Sr2 3_665 5_565 132.197(17)
O3 As1 Sr1 . 8_556 142.47(8)
O3 As1 Sr1 8_556 8_556 91.26(8)
O2 As1 Sr1 . 8_556 97.74(10)
Sr2 As1 Sr1 1_545 8_556 135.826(12)
Sr1 As1 Sr1 2_665 8_556 105.633(9)
Sr1 As1 Sr1 7_665 8_556 142.540(13)
Sr2 As1 Sr1 3_665 8_556 70.617(10)
Sr2 As1 Sr1 5_565 8_556 67.785(9)
O3 As1 Sr1 . . 91.26(8)
O3 As1 Sr1 8_556 . 142.47(8)
O2 As1 Sr1 . . 97.74(10)
Sr2 As1 Sr1 1_545 . 135.826(12)
Sr1 As1 Sr1 2_665 . 142.540(13)
Sr1 As1 Sr1 7_665 . 105.633(9)
Sr2 As1 Sr1 3_665 . 70.617(10)
Sr2 As1 Sr1 5_565 . 67.785(9)
Sr1 As1 Sr1 8_556 . 57.555(17)
As1 O1 Sr1 . 8_556 128.37(8)
As1 O1 Sr1 . . 128.37(8)
Sr1 O1 Sr1 8_556 . 92.62(10)
As1 O1 Sr2 . 3_665 96.59(13)
Sr1 O1 Sr2 8_556 3_665 103.28(9)
Sr1 O1 Sr2 . 3_665 103.28(9)
As1 O2 Sr2 . 5_565 123.61(16)
As1 O2 Sr1 . 2_665 103.15(11)
Sr2 O2 Sr1 5_565 2_665 115.37(9)
As1 O2 Sr1 . 7_665 103.15(11)
Sr2 O2 Sr1 5_565 7_665 115.37(9)
Sr1 O2 Sr1 2_665 7_665 90.56(10)
As1 O3 Sr2 . 11_655 141.35(12)
As1 O3 Sr2 . 1_545 96.53(11)
Sr2 O3 Sr2 11_655 1_545 117.14(9)
As1 O3 Sr1 . 7_665 90.59(10)
Sr2 O3 Sr1 11_655 7_665 100.27(9)
Sr2 O3 Sr1 1_545 7_665 101.06(7)
Sr2 F1 Sr2 5_455 3_665 120.0
Sr2 F1 Sr2 5_455 1_545 120.0
Sr2 F1 Sr2 3_665 1_545 120.0

loop_
_geom_bond_atom_site_label_1
_geom_bond_atom_site_label_2
_geom_bond_site_symmetry_2
_geom_bond_distance
Sr1 O1 5_565 2.543(2)
Sr1 O1 3_665 2.543(2)
Sr1 O1 . 2.543(2)
Sr1 O2 11 2.616(2)
Sr1 O2 9_565 2.616(2)
Sr1 O2 7_665 2.616(2)
Sr1 O3 9_565 2.957(3)
Sr1 O3 11 2.957(3)
Sr1 O3 7_665 2.957(3)
Sr1 As1 11 3.4129(5)
Sr1 As1 9_565 3.4129(5)
Sr1 As1 7_665 3.4129(5)
Sr2 F1 1_565 2.4328(5)
Sr2 O3 4_565 2.515(2)
Sr2 O3 9_565 2.515(2)
Sr2 O2 3_665 2.530(3)
Sr2 O3 8_566 2.671(2)
Sr2 O3 1_565 2.671(2)
Sr2 O1 5_565 2.821(3)
Sr2 As1 1_565 3.3094(7)
Sr2 As1 5_565 3.4453(7)
Sr2 As1 3_665 3.7290(7)
Sr2 Sr1 8_556 4.2103(6)
As1 O3 . 1.674(2)
As1 O3 8_556 1.674(2)
As1 O2 . 1.677(3)
As1 O1 . 1.680(3)
As1 Sr2 1_545 3.3094(7)
As1 Sr1 2_665 3.4129(5)
As1 Sr1 7_665 3.4129(5)
As1 Sr2 3_665 3.4453(7)
As1 Sr2 5_565 3.7290(7)
As1 Sr1 8_556 3.8200(6)
O1 Sr1 8_556 2.543(2)
O1 Sr2 3_665 2.821(3)
O2 Sr2 5_565 2.530(3)
O2 Sr1 2_665 2.616(2)
O2 Sr1 7_665 2.616(2)
O3 Sr2 11_655 2.515(2)
O3 Sr2 1_545 2.671(2)
O3 Sr1 7_665 2.957(3)
F1 Sr2 5_455 2.4328(5)
F1 Sr2 3_665 2.4328(5)
F1 Sr2 1_545 2.4328(5)

loop_
_cod_related_entry_id
_cod_related_entry_database
_cod_related_entry_code
1 AMCSD 0010344
